data_7019021
loop_
_publ_author_name
'Tang, Xiao-Yan'
'Yuan, Rong-Xin'
'Chen, Jin-Xiang'
'Zhao, Wei'
'Zheng, Ai-Xia'
'Yu, Miao'
'Li, Hong-Xi'
'Ren, Zhi-Gang'
'Lang, Jian-Ping'

_publ_section_title
;
 Group 12 metal zwitterionic thiolate compounds: preparation and
 structural characterization.
;
_journal_issue 20
_journal_name_full 'Dalton transactions (Cambridge, England : 2003)'
_journal_page_first 6162
_journal_page_last 6172
_journal_paper_doi 10.1039/c2dt30313b
_journal_volume 41
_journal_year 2012
_chemical_formula_moiety 'C36 H52 Hg N4 S4, 2(C3 H7 N O), 2(F6 P)'
_chemical_formula_sum 'C42 H66 F12 Hg N6 O2 P2 S4'
_chemical_formula_weight 1305.82
_chemical_name_systematic
;
?
;
_space_group_IT_number 14
_symmetry_cell_setting monoclinic
_symmetry_space_group_name_Hall '-P 2yn'
_symmetry_space_group_name_H-M 'P 1 21/n 1'
_atom_sites_solution_hydrogens geom
_atom_sites_solution_primary direct
_atom_sites_solution_secondary difmap
_audit_creation_method SHELXL-97
_cell_angle_alpha 90.00
_cell_angle_beta 95.96(3)
_cell_angle_gamma 90.00
_cell_formula_units_Z 4
_cell_length_a 9.796(2)
_cell_length_b 19.459(4)
_cell_length_c 28.684(6)
_cell_measurement_reflns_used 19465
_cell_measurement_temperature 173(2)
_cell_measurement_theta_max 25.35
_cell_measurement_theta_min 3.02
_cell_volume 5438(2)
_computing_cell_refinement CrystalClear
_computing_data_collection CrystalClear
_computing_data_reduction CrystalStructure
_computing_molecular_graphics 'SHELXL-97 (Sheldrick, 1997)'
_computing_publication_material 'Shelxl-97 (Sheldrick, 1997)'
_computing_structure_refinement 'SHELXL-97 (Sheldrick, 1997)'
_computing_structure_solution 'SHELXS-97 (Sheldrick, 1990)'
_diffrn_ambient_temperature 173(2)
_diffrn_measured_fraction_theta_full 0.998
_diffrn_measured_fraction_theta_max 0.998
_diffrn_measurement_device_type 'Rigaku Mercury'
_diffrn_measurement_method \w
_diffrn_radiation_monochromator graphite
_diffrn_radiation_source 'fine-focus sealed tube'
_diffrn_radiation_type MoK\a
_diffrn_radiation_wavelength 0.71073
_diffrn_reflns_av_R_equivalents 0.0354
_diffrn_reflns_av_sigmaI/netI 0.0270
_diffrn_reflns_limit_h_max 11
_diffrn_reflns_limit_h_min -11
_diffrn_reflns_limit_k_max 23
_diffrn_reflns_limit_k_min -23
_diffrn_reflns_limit_l_max 33
_diffrn_reflns_limit_l_min -34
_diffrn_reflns_number 52088
_diffrn_reflns_theta_full 25.35
_diffrn_reflns_theta_max 25.35
_diffrn_reflns_theta_min 3.02
_diffrn_standards_decay_% 0
_diffrn_standards_interval_count 0
_diffrn_standards_interval_time 0
_diffrn_standards_number 0
_exptl_absorpt_coefficient_mu 3.124
_exptl_absorpt_correction_T_max 0.3942
_exptl_absorpt_correction_T_min 0.3080
_exptl_absorpt_correction_type multi-scan
_exptl_absorpt_process_details 'Jacobson, R. (1998) Private communication.'
_exptl_crystal_colour colorless
_exptl_crystal_density_diffrn 1.595
_exptl_crystal_density_method 'not measured'
_exptl_crystal_description block
_exptl_crystal_F_000 2632
_exptl_crystal_size_max 0.40
_exptl_crystal_size_mid 0.33
_exptl_crystal_size_min 0.30
_refine_diff_density_max 1.103
_refine_diff_density_min -0.776
_refine_diff_density_rms 0.081
_refine_ls_extinction_method none
_refine_ls_goodness_of_fit_ref 1.113
_refine_ls_hydrogen_treatment constr
_refine_ls_matrix_type full
_refine_ls_number_parameters 638
_refine_ls_number_reflns 9938
_refine_ls_number_restraints 0
_refine_ls_restrained_S_all 1.113
_refine_ls_R_factor_all 0.0381
_refine_ls_R_factor_gt 0.0333
_refine_ls_shift/su_max 0.001
_refine_ls_shift/su_mean 0.000
_refine_ls_structure_factor_coef Fsqd
_refine_ls_weighting_details 'calc w=1/[\s^2^(Fo^2^)+(0.0242P)^2^+10.4890P] where P=(Fo^2^+2Fc^2^)/3'
_refine_ls_weighting_scheme calc
_refine_ls_wR_factor_gt 0.0686
_refine_ls_wR_factor_ref 0.0706
_reflns_number_gt 9133
_reflns_number_total 9938
_reflns_threshold_expression >2sigma(I)
_cod_data_source_file c2dt30313b.txt
_cod_data_source_block 5
_cod_original_sg_symbol_H-M 'P 21/n'
_cod_database_code 7019021

loop_
_symmetry_equiv_pos_as_xyz
'x, y, z'
'-x+1/2, y+1/2, -z+1/2'
'-x, -y, -z'
'x-1/2, -y-1/2, z-1/2'

loop_
_atom_site_label
_atom_site_type_symbol
_atom_site_fract_x
_atom_site_fract_y
_atom_site_fract_z
_atom_site_U_iso_or_equiv
_atom_site_adp_type
_atom_site_occupancy
_atom_site_symmetry_multiplicity
_atom_site_calc_flag
_atom_site_refinement_flags
Hg1 Hg 0.833864(14) 0.266326(7) 0.266429(5) 0.02442(5) Uani 1 1 d .
P1 P 0.20760(10) 0.54895(5) 0.07515(4) 0.0289(2) Uani 1 1 d .
P2 P 0.17168(14) 0.57090(6) 0.42454(4) 0.0449(3) Uani 1 1 d .
S1 S 0.81052(9) 0.29856(5) 0.35189(3) 0.0294(2) Uani 1 1 d .
S2 S 0.86279(11) 0.13563(5) 0.27393(3) 0.0312(2) Uani 1 1 d .
S3 S 1.07344(9) 0.30039(5) 0.24730(3) 0.0255(2) Uani 1 1 d .
S4 S 0.63091(10) 0.29546(5) 0.21036(3) 0.0301(2) Uani 1 1 d .
F1 F 0.1112(3) 0.52950(16) 0.02934(10) 0.0581(8) Uani 1 1 d .
F2 F 0.3043(2) 0.56923(12) 0.12166(8) 0.0382(6) Uani 1 1 d .
F3 F 0.2982(3) 0.59688(15) 0.04508(9) 0.0522(7) Uani 1 1 d .
F4 F 0.1123(2) 0.61370(12) 0.08339(9) 0.0402(6) Uani 1 1 d .
F5 F 0.1174(2) 0.50230(12) 0.10592(10) 0.0462(6) Uani 1 1 d .
F6 F 0.3048(3) 0.48582(14) 0.06725(10) 0.0532(7) Uani 1 1 d .
F7 F 0.2634(5) 0.5406(2) 0.38808(13) 0.1230(19) Uani 1 1 d .
F8 F 0.2985(4) 0.5809(2) 0.46214(12) 0.0960(13) Uani 1 1 d .
F9 F 0.0738(4) 0.59679(16) 0.46067(12) 0.0786(10) Uani 1 1 d .
F10 F 0.1864(3) 0.64572(15) 0.40463(11) 0.0667(9) Uani 1 1 d .
F11 F 0.1505(4) 0.49488(15) 0.44445(10) 0.0816(11) Uani 1 1 d .
F12 F 0.0437(4) 0.5597(2) 0.38708(12) 0.0998(14) Uani 1 1 d .
O1 O 0.6810(4) 0.69536(18) 1.00881(11) 0.0557(9) Uani 1 1 d .
O2 O -0.0698(4) 0.21363(17) 0.04285(13) 0.0565(9) Uani 1 1 d .
N1 N 0.2236(3) 0.29399(18) 0.40008(11) 0.0305(7) Uani 1 1 d .
N2 N 0.8198(3) 0.00302(16) 0.08199(11) 0.0307(7) Uani 1 1 d .
N3 N 1.1665(3) 0.60830(15) 0.25969(11) 0.0255(7) Uani 1 1 d .
N4 N 0.7346(3) 0.55558(15) 0.10362(11) 0.0252(7) Uani 1 1 d .
N5 N 0.4948(4) 0.70745(18) 0.95540(12) 0.0361(8) Uani 1 1 d .
N6 N 0.0679(4) 0.29919(19) 0.07446(13) 0.0401(9) Uani 1 1 d .
C1 C 0.6378(3) 0.29433(17) 0.36414(12) 0.0205(7) Uani 1 1 d .
C2 C 0.5272(4) 0.30817(19) 0.33071(13) 0.0252(8) Uani 1 1 d .
H2 H 0.5435 0.3179 0.2993 0.030 Uiso 1 1 calc R
C3 C 0.3939(4) 0.3079(2) 0.34276(13) 0.0278(8) Uani 1 1 d .
H3 H 0.3194 0.3170 0.3197 0.033 Uiso 1 1 calc R
C4 C 0.3695(3) 0.29430(19) 0.38861(13) 0.0243(8) Uani 1 1 d .
C5 C 0.4771(4) 0.28011(19) 0.42231(13) 0.0270(8) Uani 1 1 d .
H5 H 0.4603 0.2706 0.4537 0.032 Uiso 1 1 calc R
C6 C 0.6102(4) 0.27990(18) 0.40966(13) 0.0244(8) Uani 1 1 d .
H6 H 0.6841 0.2696 0.4327 0.029 Uiso 1 1 calc R
C7 C 0.1474(4) 0.2356(2) 0.37413(17) 0.0367(10) Uani 1 1 d .
H7A H 0.1432 0.2438 0.3403 0.055 Uiso 1 1 calc R
H7B H 0.0540 0.2329 0.3834 0.055 Uiso 1 1 calc R
H7C H 0.1955 0.1923 0.3819 0.055 Uiso 1 1 calc R
C8 C 0.1550(4) 0.3602(2) 0.3847(2) 0.0495(13) Uani 1 1 d .
H8A H 0.2076 0.3988 0.3993 0.074 Uiso 1 1 calc R
H8B H 0.0618 0.3610 0.3942 0.074 Uiso 1 1 calc R
H8C H 0.1506 0.3642 0.3505 0.074 Uiso 1 1 calc R
C9 C 0.2123(5) 0.2828(4) 0.45099(17) 0.0714(19) Uani 1 1 d .
H9A H 0.2541 0.2386 0.4606 0.107 Uiso 1 1 calc R
H9B H 0.1154 0.2826 0.4566 0.107 Uiso 1 1 calc R
H9C H 0.2602 0.3199 0.4691 0.107 Uiso 1 1 calc R
C10 C 0.8462(4) 0.09959(18) 0.21737(13) 0.0229(8) Uani 1 1 d .
C11 C 0.8415(4) 0.13871(19) 0.17644(13) 0.0283(8) Uani 1 1 d .
H11 H 0.8445 0.1874 0.1787 0.034 Uiso 1 1 calc R
C12 C 0.8326(4) 0.1083(2) 0.13273(13) 0.0301(9) Uani 1 1 d .
H12 H 0.8298 0.1360 0.1054 0.036 Uiso 1 1 calc R
C13 C 0.8277(4) 0.03765(19) 0.12889(13) 0.0266(8) Uani 1 1 d .
C14 C 0.8314(4) -0.00267(19) 0.16891(13) 0.0283(8) Uani 1 1 d .
H14 H 0.8276 -0.0513 0.1663 0.034 Uiso 1 1 calc R
C15 C 0.8405(4) 0.02791(18) 0.21245(13) 0.0259(8) Uani 1 1 d .
H15 H 0.8430 -0.0001 0.2397 0.031 Uiso 1 1 calc R
C16 C 0.6959(5) -0.0430(2) 0.07541(16) 0.0433(11) Uani 1 1 d .
H16A H 0.7033 -0.0787 0.0996 0.065 Uiso 1 1 calc R
H16B H 0.6908 -0.0646 0.0444 0.065 Uiso 1 1 calc R
H16C H 0.6129 -0.0157 0.0779 0.065 Uiso 1 1 calc R
C17 C 0.9457(5) -0.0397(2) 0.07854(16) 0.0439(11) Uani 1 1 d .
H17A H 1.0269 -0.0099 0.0815 0.066 Uiso 1 1 calc R
H17B H 0.9386 -0.0631 0.0481 0.066 Uiso 1 1 calc R
H17C H 0.9540 -0.0739 0.1037 0.066 Uiso 1 1 calc R
C18 C 0.8095(6) 0.0540(2) 0.04252(15) 0.0565(15) Uani 1 1 d .
H18A H 0.7246 0.0806 0.0428 0.085 Uiso 1 1 calc R
H18B H 0.8087 0.0296 0.0126 0.085 Uiso 1 1 calc R
H18C H 0.8885 0.0851 0.0464 0.085 Uiso 1 1 calc R
C19 C 1.0931(4) 0.39000(18) 0.25108(13) 0.0239(8) Uani 1 1 d .
C20 C 1.2127(4) 0.4197(2) 0.23766(16) 0.0390(11) Uani 1 1 d .
H20 H 1.2802 0.3910 0.2262 0.047 Uiso 1 1 calc R
C21 C 1.2359(4) 0.4896(2) 0.24057(16) 0.0388(11) Uani 1 1 d .
H21 H 1.3184 0.5083 0.2313 0.047 Uiso 1 1 calc R
C22 C 1.1386(4) 0.53248(18) 0.25702(13) 0.0245(8) Uani 1 1 d .
C23 C 1.0197(4) 0.5047(2) 0.27039(14) 0.0306(9) Uani 1 1 d .
H23 H 0.9524 0.5338 0.2816 0.037 Uiso 1 1 calc R
C24 C 0.9978(4) 0.43444(19) 0.26747(14) 0.0302(9) Uani 1 1 d .
H24 H 0.9152 0.4161 0.2769 0.036 Uiso 1 1 calc R
C25 C 1.1789(6) 0.6365(2) 0.21178(15) 0.0488(12) Uani 1 1 d .
H25A H 1.2558 0.6141 0.1985 0.073 Uiso 1 1 calc R
H25B H 1.1953 0.6861 0.2139 0.073 Uiso 1 1 calc R
H25C H 1.0938 0.6276 0.1916 0.073 Uiso 1 1 calc R
C26 C 1.2995(4) 0.6215(2) 0.28958(16) 0.0373(10) Uani 1 1 d .
H26A H 1.2958 0.6004 0.3205 0.056 Uiso 1 1 calc R
H26B H 1.3137 0.6711 0.2932 0.056 Uiso 1 1 calc R
H26C H 1.3755 0.6014 0.2745 0.056 Uiso 1 1 calc R
C27 C 1.0573(4) 0.6476(2) 0.28110(18) 0.0427(11) Uani 1 1 d .
H27A H 0.9692 0.6414 0.2620 0.064 Uiso 1 1 calc R
H27B H 1.0812 0.6965 0.2824 0.064 Uiso 1 1 calc R
H27C H 1.0500 0.6306 0.3129 0.064 Uiso 1 1 calc R
C28 C 0.6686(4) 0.37215(19) 0.18158(12) 0.0235(8) Uani 1 1 d .
C29 C 0.7947(4) 0.3859(2) 0.16505(14) 0.0297(9) Uani 1 1 d .
H29 H 0.8675 0.3538 0.1709 0.036 Uiso 1 1 calc R
C30 C 0.8161(4) 0.4452(2) 0.14028(14) 0.0284(9) Uani 1 1 d .
H30 H 0.9029 0.4538 0.1295 0.034 Uiso 1 1 calc R
C31 C 0.7095(4) 0.49225(18) 0.13133(12) 0.0212(7) Uani 1 1 d .
C32 C 0.5847(4) 0.48032(19) 0.14765(13) 0.0272(8) Uani 1 1 d .
H32 H 0.5123 0.5127 0.1419 0.033 Uiso 1 1 calc R
C33 C 0.5649(4) 0.42070(19) 0.17260(13) 0.0262(8) Uani 1 1 d .
H33 H 0.4784 0.4128 0.1838 0.031 Uiso 1 1 calc R
C34 C 0.7754(4) 0.5358(2) 0.05636(13) 0.0342(9) Uani 1 1 d .
H34A H 0.8617 0.5100 0.0603 0.051 Uiso 1 1 calc R
H34B H 0.7877 0.5773 0.0379 0.051 Uiso 1 1 calc R
H34C H 0.7034 0.5071 0.0400 0.051 Uiso 1 1 calc R
C35 C 0.6096(4) 0.6004(2) 0.09571(16) 0.0368(10) Uani 1 1 d .
H35A H 0.5345 0.5744 0.0786 0.055 Uiso 1 1 calc R
H35B H 0.6306 0.6408 0.0773 0.055 Uiso 1 1 calc R
H35C H 0.5819 0.6153 0.1260 0.055 Uiso 1 1 calc R
C36 C 0.8469(4) 0.5976(2) 0.12954(15) 0.0329(9) Uani 1 1 d .
H36A H 0.8190 0.6115 0.1600 0.049 Uiso 1 1 calc R
H36B H 0.8639 0.6386 0.1112 0.049 Uiso 1 1 calc R
H36C H 0.9310 0.5700 0.1343 0.049 Uiso 1 1 calc R
C37 C 0.4075(6) 0.7522(3) 0.9244(2) 0.0620(15) Uani 1 1 d .
H37A H 0.4367 0.8001 0.9295 0.093 Uiso 1 1 calc R
H37B H 0.3120 0.7473 0.9312 0.093 Uiso 1 1 calc R
H37C H 0.4152 0.7395 0.8917 0.093 Uiso 1 1 calc R
C38 C 0.4598(5) 0.6355(2) 0.95488(17) 0.0514(13) Uani 1 1 d .
H38A H 0.5293 0.6101 0.9750 0.077 Uiso 1 1 calc R
H38B H 0.4562 0.6180 0.9228 0.077 Uiso 1 1 calc R
H38C H 0.3699 0.6296 0.9665 0.077 Uiso 1 1 calc R
C39 C 0.6031(5) 0.7306(2) 0.98237(16) 0.0425(11) Uani 1 1 d .
H39 H 0.6220 0.7784 0.9812 0.051 Uiso 1 1 calc R
C40 C 0.0168(6) 0.3491(3) 0.03950(19) 0.0600(14) Uani 1 1 d .
H40A H -0.0789 0.3384 0.0284 0.090 Uiso 1 1 calc R
H40B H 0.0726 0.3475 0.0131 0.090 Uiso 1 1 calc R
H40C H 0.0219 0.3952 0.0534 0.090 Uiso 1 1 calc R
C41 C 0.1753(6) 0.3200(3) 0.11027(19) 0.0620(15) Uani 1 1 d .
H41A H 0.2010 0.2810 0.1309 0.093 Uiso 1 1 calc R
H41B H 0.1420 0.3578 0.1287 0.093 Uiso 1 1 calc R
H41C H 0.2556 0.3354 0.0954 0.093 Uiso 1 1 calc R
C42 C 0.0197(5) 0.2361(2) 0.07254(18) 0.0480(12) Uani 1 1 d .
H42 H 0.0568 0.2050 0.0961 0.058 Uiso 1 1 calc R

loop_
_atom_site_aniso_label
_atom_site_aniso_U_11
_atom_site_aniso_U_22
_atom_site_aniso_U_33
_atom_site_aniso_U_23
_atom_site_aniso_U_13
_atom_site_aniso_U_12
Hg1 0.02476(8) 0.02155(8) 0.02746(8) 0.00139(6) 0.00516(6) -0.00164(6)
P1 0.0204(5) 0.0331(6) 0.0335(6) -0.0061(4) 0.0045(4) -0.0010(4)
P2 0.0626(8) 0.0408(7) 0.0312(6) 0.0051(5) 0.0046(6) 0.0151(6)
S1 0.0163(4) 0.0416(6) 0.0307(5) -0.0108(4) 0.0039(4) -0.0002(4)
S2 0.0516(6) 0.0197(5) 0.0233(5) 0.0022(4) 0.0090(4) 0.0008(4)
S3 0.0240(5) 0.0181(4) 0.0356(5) -0.0002(4) 0.0096(4) -0.0003(4)
S4 0.0273(5) 0.0307(5) 0.0315(5) 0.0104(4) -0.0004(4) -0.0081(4)
F1 0.0422(15) 0.079(2) 0.0500(17) -0.0181(15) -0.0118(13) -0.0022(14)
F2 0.0320(12) 0.0471(15) 0.0348(13) -0.0093(11) -0.0001(10) 0.0019(11)
F3 0.0380(14) 0.074(2) 0.0471(16) 0.0109(14) 0.0178(12) -0.0065(13)
F4 0.0276(12) 0.0342(13) 0.0601(16) 0.0036(12) 0.0104(11) 0.0061(10)
F5 0.0334(13) 0.0353(14) 0.0722(19) 0.0106(13) 0.0171(12) -0.0023(11)
F6 0.0388(15) 0.0504(16) 0.0706(19) -0.0255(14) 0.0069(13) 0.0114(12)
F7 0.166(4) 0.152(4) 0.059(2) 0.035(2) 0.054(3) 0.103(3)
F8 0.076(2) 0.147(4) 0.060(2) 0.042(2) -0.0198(18) -0.038(2)
F9 0.105(3) 0.059(2) 0.079(2) 0.0210(17) 0.049(2) 0.0272(19)
F10 0.091(2) 0.0515(18) 0.0580(19) 0.0209(15) 0.0102(17) -0.0117(16)
F11 0.157(3) 0.0369(16) 0.0468(18) 0.0075(14) -0.0098(19) 0.0183(19)
F12 0.132(3) 0.091(3) 0.065(2) 0.034(2) -0.042(2) -0.033(2)
O1 0.068(2) 0.053(2) 0.0412(19) 0.0142(16) -0.0193(17) -0.0143(18)
O2 0.057(2) 0.046(2) 0.063(2) 0.0130(17) -0.0100(18) -0.0151(17)
N1 0.0193(16) 0.041(2) 0.0319(18) -0.0021(15) 0.0058(13) 0.0011(14)
N2 0.044(2) 0.0218(17) 0.0263(17) -0.0010(14) 0.0024(15) -0.0065(15)
N3 0.0299(17) 0.0174(16) 0.0297(18) 0.0005(13) 0.0048(14) -0.0021(13)
N4 0.0250(16) 0.0239(16) 0.0280(17) 0.0055(13) 0.0083(13) 0.0020(13)
N5 0.043(2) 0.0333(19) 0.0314(19) -0.0012(15) 0.0008(16) -0.0046(16)
N6 0.045(2) 0.037(2) 0.038(2) 0.0049(17) 0.0043(17) -0.0063(17)
C1 0.0170(17) 0.0166(17) 0.0284(19) -0.0052(15) 0.0050(14) 0.0004(14)
C2 0.0227(19) 0.030(2) 0.0232(19) -0.0017(16) 0.0034(15) -0.0001(16)
C3 0.0209(19) 0.035(2) 0.026(2) -0.0029(17) -0.0014(15) 0.0035(16)
C4 0.0156(17) 0.0262(19) 0.032(2) -0.0042(16) 0.0059(15) -0.0014(15)
C5 0.026(2) 0.029(2) 0.027(2) 0.0009(16) 0.0084(16) -0.0026(16)
C6 0.0222(18) 0.0214(19) 0.029(2) -0.0005(15) -0.0008(15) 0.0015(15)
C7 0.021(2) 0.028(2) 0.061(3) -0.001(2) 0.0049(19) -0.0011(17)
C8 0.028(2) 0.026(2) 0.098(4) -0.013(2) 0.021(2) 0.0006(18)
C9 0.031(3) 0.149(6) 0.037(3) -0.007(3) 0.016(2) -0.005(3)
C10 0.0228(18) 0.0221(19) 0.0246(19) 0.0002(15) 0.0064(15) 0.0012(15)
C11 0.036(2) 0.0185(19) 0.031(2) -0.0001(16) 0.0047(17) 0.0016(16)
C12 0.042(2) 0.026(2) 0.023(2) 0.0043(16) 0.0022(17) 0.0015(17)
C13 0.031(2) 0.025(2) 0.024(2) -0.0020(16) 0.0024(16) -0.0022(16)
C14 0.035(2) 0.0176(19) 0.033(2) 0.0031(16) 0.0079(17) -0.0034(16)
C15 0.029(2) 0.0206(19) 0.028(2) 0.0039(16) 0.0064(16) -0.0016(15)
C16 0.048(3) 0.043(3) 0.037(3) -0.008(2) -0.003(2) -0.013(2)
C17 0.048(3) 0.043(3) 0.043(3) -0.015(2) 0.015(2) -0.001(2)
C18 0.111(5) 0.034(3) 0.024(2) 0.0021(19) 0.000(3) -0.012(3)
C19 0.0240(19) 0.0219(19) 0.026(2) -0.0008(15) 0.0056(15) -0.0012(15)
C20 0.035(2) 0.023(2) 0.064(3) -0.005(2) 0.029(2) -0.0016(18)
C21 0.035(2) 0.025(2) 0.061(3) -0.002(2) 0.026(2) -0.0077(18)
C22 0.0261(19) 0.0183(18) 0.030(2) -0.0010(15) 0.0054(16) -0.0022(15)
C23 0.024(2) 0.025(2) 0.044(2) -0.0032(18) 0.0119(17) 0.0014(16)
C24 0.0232(19) 0.025(2) 0.044(2) -0.0011(18) 0.0127(17) -0.0025(16)
C25 0.081(4) 0.033(2) 0.033(2) 0.006(2) 0.007(2) -0.014(2)
C26 0.034(2) 0.029(2) 0.048(3) -0.0012(19) -0.0003(19) -0.0059(18)
C27 0.037(2) 0.026(2) 0.067(3) -0.009(2) 0.011(2) 0.0051(19)
C28 0.0254(19) 0.026(2) 0.0190(18) 0.0015(15) 0.0010(15) -0.0038(15)
C29 0.024(2) 0.030(2) 0.035(2) 0.0070(17) 0.0043(17) 0.0037(16)
C30 0.0188(18) 0.033(2) 0.035(2) 0.0095(17) 0.0072(16) -0.0012(16)
C31 0.0209(18) 0.0235(19) 0.0196(18) 0.0030(15) 0.0032(14) -0.0005(15)
C32 0.0229(19) 0.027(2) 0.032(2) 0.0038(16) 0.0064(16) 0.0023(16)
C33 0.0208(18) 0.029(2) 0.030(2) 0.0015(16) 0.0082(15) -0.0030(16)
C34 0.042(2) 0.037(2) 0.026(2) 0.0076(18) 0.0105(18) 0.0006(19)
C35 0.036(2) 0.031(2) 0.045(3) 0.0167(19) 0.0104(19) 0.0110(18)
C36 0.031(2) 0.027(2) 0.042(2) -0.0054(18) 0.0114(18) -0.0072(17)
C37 0.062(3) 0.047(3) 0.072(4) 0.005(3) -0.022(3) 0.000(3)
C38 0.064(3) 0.043(3) 0.046(3) -0.004(2) -0.001(2) -0.015(2)
C39 0.054(3) 0.033(2) 0.038(2) 0.005(2) -0.007(2) -0.014(2)
C40 0.081(4) 0.039(3) 0.058(3) 0.012(2) 0.000(3) -0.006(3)
C41 0.064(3) 0.063(4) 0.057(3) -0.005(3) -0.005(3) -0.013(3)
C42 0.050(3) 0.042(3) 0.051(3) 0.020(2) -0.002(2) 0.000(2)

loop_
_atom_type_symbol
_atom_type_description
_atom_type_scat_dispersion_real
_atom_type_scat_dispersion_imag
_atom_type_scat_source
C C 0.0033 0.0016 'International Tables Vol C Tables 4.2.6.8 and 6.1.1.4'
H H 0.0000 0.0000 'International Tables Vol C Tables 4.2.6.8 and 6.1.1.4'
N N 0.0061 0.0033 'International Tables Vol C Tables 4.2.6.8 and 6.1.1.4'
F F 0.0171 0.0103 'International Tables Vol C Tables 4.2.6.8 and 6.1.1.4'
P P 0.1023 0.0942 'International Tables Vol C Tables 4.2.6.8 and 6.1.1.4'
S S 0.1246 0.1234 'International Tables Vol C Tables 4.2.6.8 and 6.1.1.4'
O O 0.0106 0.0060 'International Tables Vol C Tables 4.2.6.8 and 6.1.1.4'
Hg Hg -2.3894 9.2266 'International Tables Vol C Tables 4.2.6.8 and 6.1.1.4'

loop_
_geom_angle_atom_site_label_1
_geom_angle_atom_site_label_2
_geom_angle_atom_site_label_3
_geom_angle
S4 Hg1 S3 119.50(3)
S4 Hg1 S1 114.68(4)
S3 Hg1 S1 108.50(4)
S4 Hg1 S2 110.72(3)
S3 Hg1 S2 100.34(3)
S1 Hg1 S2 100.51(3)
F1 P1 F6 90.67(15)
F1 P1 F5 90.36(16)
F6 P1 F5 90.77(15)
F1 P1 F3 90.48(16)
F6 P1 F3 89.99(16)
F5 P1 F3 178.86(16)
F1 P1 F4 90.23(15)
F6 P1 F4 178.76(15)
F5 P1 F4 90.08(13)
F3 P1 F4 89.15(14)
F1 P1 F2 179.45(16)
F6 P1 F2 89.88(14)
F5 P1 F2 89.60(14)
F3 P1 F2 89.56(14)
F4 P1 F2 89.23(13)
F7 P2 F9 176.2(3)
F7 P2 F8 92.2(3)
F9 P2 F8 90.0(2)
F7 P2 F10 91.4(2)
F9 P2 F10 91.60(18)
F8 P2 F10 92.2(2)
F7 P2 F12 87.9(3)
F9 P2 F12 89.9(2)
F8 P2 F12 179.1(2)
F10 P2 F12 88.68(18)
F7 P2 F11 89.7(2)
F9 P2 F11 87.16(19)
F8 P2 F11 89.5(2)
F10 P2 F11 177.8(2)
F12 P2 F11 89.53(19)
C1 S1 Hg1 111.19(12)
C10 S2 Hg1 108.60(12)
C19 S3 Hg1 110.00(12)
C28 S4 Hg1 107.65(12)
C9 N1 C8 109.7(4)
C9 N1 C4 112.6(3)
C8 N1 C4 109.9(3)
C9 N1 C7 106.8(4)
C8 N1 C7 108.5(3)
C4 N1 C7 109.2(3)
C17 N2 C13 110.0(3)
C17 N2 C18 107.9(4)
C13 N2 C18 111.9(3)
C17 N2 C16 108.7(3)
C13 N2 C16 110.3(3)
C18 N2 C16 108.0(3)
C25 N3 C27 108.6(3)
C25 N3 C22 110.2(3)
C27 N3 C22 112.9(3)
C25 N3 C26 108.2(3)
C27 N3 C26 107.0(3)
C22 N3 C26 109.8(3)
C31 N4 C35 112.4(3)
C31 N4 C34 109.9(3)
C35 N4 C34 107.6(3)
C31 N4 C36 109.6(3)
C35 N4 C36 107.6(3)
C34 N4 C36 109.6(3)
C39 N5 C38 120.8(4)
C39 N5 C37 122.4(4)
C38 N5 C37 116.8(4)
C42 N6 C40 120.0(4)
C42 N6 C41 121.5(4)
C40 N6 C41 118.5(4)
C6 C1 C2 118.1(3)
C6 C1 S1 118.8(3)
C2 C1 S1 123.1(3)
C3 C2 C1 120.8(3)
C3 C2 H2 119.6
C1 C2 H2 119.6
C2 C3 C4 119.8(3)
C2 C3 H3 120.1
C4 C3 H3 120.1
C5 C4 C3 120.5(3)
C5 C4 N1 121.4(3)
C3 C4 N1 118.1(3)
C4 C5 C6 119.1(3)
C4 C5 H5 120.5
C6 C5 H5 120.5
C5 C6 C1 121.7(3)
C5 C6 H6 119.2
C1 C6 H6 119.2
N1 C7 H7A 109.5
N1 C7 H7B 109.5
H7A C7 H7B 109.5
N1 C7 H7C 109.5
H7A C7 H7C 109.5
H7B C7 H7C 109.5
N1 C8 H8A 109.5
N1 C8 H8B 109.5
H8A C8 H8B 109.5
N1 C8 H8C 109.5
H8A C8 H8C 109.5
H8B C8 H8C 109.5
N1 C9 H9A 109.5
N1 C9 H9B 109.5
H9A C9 H9B 109.5
N1 C9 H9C 109.5
H9A C9 H9C 109.5
H9B C9 H9C 109.5
C11 C10 C15 117.4(3)
C11 C10 S2 123.4(3)
C15 C10 S2 119.2(3)
C12 C11 C10 121.5(3)
C12 C11 H11 119.2
C10 C11 H11 119.2
C13 C12 C11 119.9(3)
C13 C12 H12 120.1
C11 C12 H12 120.1
C12 C13 C14 120.0(3)
C12 C13 N2 121.2(3)
C14 C13 N2 118.9(3)
C15 C14 C13 119.9(3)
C15 C14 H14 120.0
C13 C14 H14 120.0
C14 C15 C10 121.3(3)
C14 C15 H15 119.4
C10 C15 H15 119.4
N2 C16 H16A 109.5
N2 C16 H16B 109.5
H16A C16 H16B 109.5
N2 C16 H16C 109.5
H16A C16 H16C 109.5
H16B C16 H16C 109.5
N2 C17 H17A 109.5
N2 C17 H17B 109.5
H17A C17 H17B 109.5
N2 C17 H17C 109.5
H17A C17 H17C 109.5
H17B C17 H17C 109.5
N2 C18 H18A 109.5
N2 C18 H18B 109.5
H18A C18 H18B 109.5
N2 C18 H18C 109.5
H18A C18 H18C 109.5
H18B C18 H18C 109.5
C24 C19 C20 116.6(3)
C24 C19 S3 124.4(3)
C20 C19 S3 119.0(3)
C21 C20 C19 121.9(4)
C21 C20 H20 119.0
C19 C20 H20 119.0
C20 C21 C22 120.0(4)
C20 C21 H21 120.0
C22 C21 H21 120.0
C23 C22 C21 119.4(3)
C23 C22 N3 121.8(3)
C21 C22 N3 118.8(3)
C22 C23 C24 120.1(3)
C22 C23 H23 120.0
C24 C23 H23 120.0
C23 C24 C19 122.0(3)
C23 C24 H24 119.0
C19 C24 H24 119.0
N3 C25 H25A 109.5
N3 C25 H25B 109.5
H25A C25 H25B 109.5
N3 C25 H25C 109.5
H25A C25 H25C 109.5
H25B C25 H25C 109.5
N3 C26 H26A 109.5
N3 C26 H26B 109.5
H26A C26 H26B 109.5
N3 C26 H26C 109.5
H26A C26 H26C 109.5
H26B C26 H26C 109.5
N3 C27 H27A 109.5
N3 C27 H27B 109.5
H27A C27 H27B 109.5
N3 C27 H27C 109.5
H27A C27 H27C 109.5
H27B C27 H27C 109.5
C33 C28 C29 117.5(3)
C33 C28 S4 118.5(3)
C29 C28 S4 123.9(3)
C30 C29 C28 121.5(4)
C30 C29 H29 119.3
C28 C29 H29 119.3
C29 C30 C31 119.5(3)
C29 C30 H30 120.2
C31 C30 H30 120.2
C32 C31 C30 120.2(3)
C32 C31 N4 121.3(3)
C30 C31 N4 118.5(3)
C31 C32 C33 119.6(3)
C31 C32 H32 120.2
C33 C32 H32 120.2
C32 C33 C28 121.6(3)
C32 C33 H33 119.2
C28 C33 H33 119.2
N4 C34 H34A 109.5
N4 C34 H34B 109.5
H34A C34 H34B 109.5
N4 C34 H34C 109.5
H34A C34 H34C 109.5
H34B C34 H34C 109.5
N4 C35 H35A 109.5
N4 C35 H35B 109.5
H35A C35 H35B 109.5
N4 C35 H35C 109.5
H35A C35 H35C 109.5
H35B C35 H35C 109.5
N4 C36 H36A 109.5
N4 C36 H36B 109.5
H36A C36 H36B 109.5
N4 C36 H36C 109.5
H36A C36 H36C 109.5
H36B C36 H36C 109.5
N5 C37 H37A 109.5
N5 C37 H37B 109.5
H37A C37 H37B 109.5
N5 C37 H37C 109.5
H37A C37 H37C 109.5
H37B C37 H37C 109.5
N5 C38 H38A 109.5
N5 C38 H38B 109.5
H38A C38 H38B 109.5
N5 C38 H38C 109.5
H38A C38 H38C 109.5
H38B C38 H38C 109.5
O1 C39 N5 125.4(4)
O1 C39 H39 117.3
N5 C39 H39 117.3
N6 C40 H40A 109.5
N6 C40 H40B 109.5
H40A C40 H40B 109.5
N6 C40 H40C 109.5
H40A C40 H40C 109.5
H40B C40 H40C 109.5
N6 C41 H41A 109.5
N6 C41 H41B 109.5
H41A C41 H41B 109.5
N6 C41 H41C 109.5
H41A C41 H41C 109.5
H41B C41 H41C 109.5
O2 C42 N6 125.8(4)
O2 C42 H42 117.1
N6 C42 H42 117.1

loop_
_geom_bond_atom_site_label_1
_geom_bond_atom_site_label_2
_geom_bond_distance
Hg1 S4 2.4892(12)
Hg1 S3 2.5525(10)
Hg1 S1 2.5634(11)
Hg1 S2 2.5655(11)
P1 F1 1.582(3)
P1 F6 1.585(3)
P1 F5 1.596(3)
P1 F3 1.600(3)
P1 F4 1.600(2)
P1 F2 1.603(2)
P2 F7 1.563(4)
P2 F9 1.566(3)
P2 F8 1.570(3)
P2 F10 1.576(3)
P2 F12 1.579(4)
P2 F11 1.607(3)
S1 C1 1.765(3)
S2 C10 1.760(4)
S3 C19 1.756(4)
S4 C28 1.763(4)
O1 C39 1.228(5)
O2 C42 1.237(6)
N1 C9 1.492(6)
N1 C8 1.499(5)
N1 C4 1.500(4)
N1 C7 1.512(5)
N2 C17 1.499(5)
N2 C13 1.499(5)
N2 C18 1.501(5)
N2 C16 1.504(5)
N3 C25 1.496(5)
N3 C27 1.498(5)
N3 C22 1.501(5)
N3 C26 1.505(5)
N4 C31 1.500(4)
N4 C35 1.501(5)
N4 C34 1.503(5)
N4 C36 1.504(5)
N5 C39 1.325(5)
N5 C38 1.441(6)
N5 C37 1.457(6)
N6 C42 1.315(6)
N6 C40 1.448(6)
N6 C41 1.450(6)
C1 C6 1.390(5)
C1 C2 1.397(5)
C2 C3 1.385(5)
C2 H2 0.9500
C3 C4 1.386(5)
C3 H3 0.9500
C4 C5 1.382(5)
C5 C6 1.389(5)
C5 H5 0.9500
C6 H6 0.9500
C7 H7A 0.9800
C7 H7B 0.9800
C7 H7C 0.9800
C8 H8A 0.9800
C8 H8B 0.9800
C8 H8C 0.9800
C9 H9A 0.9800
C9 H9B 0.9800
C9 H9C 0.9800
C10 C11 1.396(5)
C10 C15 1.403(5)
C11 C12 1.381(5)
C11 H11 0.9500
C12 C13 1.380(5)
C12 H12 0.9500
C13 C14 1.388(5)
C14 C15 1.378(5)
C14 H14 0.9500
C15 H15 0.9500
C16 H16A 0.9800
C16 H16B 0.9800
C16 H16C 0.9800
C17 H17A 0.9800
C17 H17B 0.9800
C17 H17C 0.9800
C18 H18A 0.9800
C18 H18B 0.9800
C18 H18C 0.9800
C19 C24 1.390(5)
C19 C20 1.396(5)
C20 C21 1.380(6)
C20 H20 0.9500
C21 C22 1.385(5)
C21 H21 0.9500
C22 C23 1.374(5)
C23 C24 1.386(5)
C23 H23 0.9500
C24 H24 0.9500
C25 H25A 0.9800
C25 H25B 0.9800
C25 H25C 0.9800
C26 H26A 0.9800
C26 H26B 0.9800
C26 H26C 0.9800
C27 H27A 0.9800
C27 H27B 0.9800
C27 H27C 0.9800
C28 C33 1.392(5)
C28 C29 1.393(5)
C29 C30 1.383(5)
C29 H29 0.9500
C30 C31 1.392(5)
C30 H30 0.9500
C31 C32 1.374(5)
C32 C33 1.387(5)
C32 H32 0.9500
C33 H33 0.9500
C34 H34A 0.9800
C34 H34B 0.9800
C34 H34C 0.9800
C35 H35A 0.9800
C35 H35B 0.9800
C35 H35C 0.9800
C36 H36A 0.9800
C36 H36B 0.9800
C36 H36C 0.9800
C37 H37A 0.9800
C37 H37B 0.9800
C37 H37C 0.9800
C38 H38A 0.9800
C38 H38B 0.9800
C38 H38C 0.9800
C39 H39 0.9500
C40 H40A 0.9800
C40 H40B 0.9800
C40 H40C 0.9800
C41 H41A 0.9800
C41 H41B 0.9800
C41 H41C 0.9800
C42 H42 0.9500
